data_7021997
loop_
_publ_author_name
'Pokharel, Uttam R.'
'Fronczek, Frank R.'
'Maverick, Andrew W.'

_publ_section_title
;
 Cyclic pyridyltriazole-Cu(ii) dimers as supramolecular hosts.
;
_journal_issue 39
_journal_name_full 'Dalton transactions (Cambridge, England : 2003)'
_journal_page_first 14064
_journal_page_last 14067
_journal_paper_doi 10.1039/c3dt52208c
_journal_volume 42
_journal_year 2013
_chemical_formula_moiety 'C61 H63 Cu2 N19 O4, 4 (P F6), 4(C3 H7 N O)'
_chemical_formula_sum 'C73 H91 Cu2 F24 N23 O8 P4'
_chemical_formula_weight 2125.65
_chemical_name_systematic
;
?
;
_space_group_IT_number 2
_symmetry_cell_setting triclinic
_symmetry_space_group_name_Hall '-P 1'
_symmetry_space_group_name_H-M 'P -1'
_atom_sites_solution_hydrogens geom
_atom_sites_solution_primary direct
_atom_sites_solution_secondary difmap
_audit_creation_method SHELXL-97
_cell_angle_alpha 83.482(7)
_cell_angle_beta 87.955(8)
_cell_angle_gamma 88.596(7)
_cell_formula_units_Z 2
_cell_length_a 12.8788(14)
_cell_length_b 13.7253(14)
_cell_length_c 25.452(3)
_cell_measurement_reflns_used 4893
_cell_measurement_temperature 95.0(5)
_cell_measurement_theta_max 58.35
_cell_measurement_theta_min 3.50
_cell_volume 4466.2(9)
_computing_cell_refinement 'Bruker SAINT'
_computing_data_collection 'Bruker APEX2'
_computing_data_reduction 'Bruker SAINT'
_computing_molecular_graphics 'ORTEP-3 for Windows (Farrugia, 1997)'
_computing_publication_material 'SHELXL-97 (Sheldrick, 2008)'
_computing_structure_refinement 'SHELXL-97 (Sheldrick, 2008)'
_computing_structure_solution 'SHELXS-97 (Sheldrick, 2008)'
_diffrn_ambient_temperature 95.0(5)
_diffrn_measured_fraction_theta_full 0.949
_diffrn_measured_fraction_theta_max 0.949
_diffrn_measurement_device_type 'Bruker Kappa APEX-II DUO'
_diffrn_measurement_method '\f and \w scans'
_diffrn_radiation_monochromator 'QUAZAR multilayer optics'
_diffrn_radiation_source 'I\mS microfocus'
_diffrn_radiation_type CuK\a
_diffrn_radiation_wavelength 1.54184
_diffrn_reflns_av_R_equivalents 0.0705
_diffrn_reflns_av_sigmaI/netI 0.1470
_diffrn_reflns_limit_h_max 14
_diffrn_reflns_limit_h_min -14
_diffrn_reflns_limit_k_max 15
_diffrn_reflns_limit_k_min -15
_diffrn_reflns_limit_l_max 27
_diffrn_reflns_limit_l_min 0
_diffrn_reflns_number 12307
_diffrn_reflns_theta_full 59.24
_diffrn_reflns_theta_max 59.24
_diffrn_reflns_theta_min 1.75
_exptl_absorpt_coefficient_mu 2.304
_exptl_absorpt_correction_T_max 0.8372
_exptl_absorpt_correction_T_min 0.7695
_exptl_absorpt_correction_type multi-scan
_exptl_absorpt_process_details 'TWINABS (Sheldrick, 2004)'
_exptl_crystal_colour green
_exptl_crystal_density_diffrn 1.581
_exptl_crystal_density_method 'not measured'
_exptl_crystal_description plate
_exptl_crystal_F_000 2176
_exptl_crystal_size_max 0.12
_exptl_crystal_size_mid 0.09
_exptl_crystal_size_min 0.08
_refine_diff_density_max 0.784
_refine_diff_density_min -0.542
_refine_diff_density_rms 0.094
_refine_ls_extinction_method none
_refine_ls_goodness_of_fit_ref 1.018
_refine_ls_hydrogen_treatment mixed
_refine_ls_matrix_type full
_refine_ls_number_parameters 1279
_refine_ls_number_reflns 12307
_refine_ls_number_restraints 14
_refine_ls_restrained_S_all 1.018
_refine_ls_R_factor_all 0.1474
_refine_ls_R_factor_gt 0.0766
_refine_ls_shift/su_max 0.001
_refine_ls_shift/su_mean 0.000
_refine_ls_structure_factor_coef Fsqd
_refine_ls_weighting_details 'calc w=1/[\s^2^(Fo^2^)+(0.1182P)^2^] where P=(Fo^2^+2Fc^2^)/3'
_refine_ls_weighting_scheme calc
_refine_ls_wR_factor_gt 0.1869
_refine_ls_wR_factor_ref 0.2148
_reflns_number_gt 6796
_reflns_number_total 12307
_reflns_threshold_expression I>2\s(I)
_cod_data_source_file c3dt52208c.txt
_cod_data_source_block Uttam29
_cod_depositor_comments
;
The following automatic conversions were performed:

'_symmetry_cell_setting' value 'Triclinic' changed to 'triclinic'
according to /home/saulius/struct/CIF-dictionaries/cif_core.dic
dictionary named 'cif_core.dic' version 2.4.2 from 2011-04-26.

Automatic conversion script
Id: cif_fix_values 1891 2012-01-12 08:04:46Z andrius 
;
_cod_original_sg_symbol_Hall ' -P 1 '
_cod_original_sg_symbol_H-M 'P -1 '
_cod_database_code 7021997

loop_
_symmetry_equiv_pos_as_xyz
'x, y, z'
'-x, -y, -z'

loop_
_atom_site_label
_atom_site_type_symbol
_atom_site_fract_x
_atom_site_fract_y
_atom_site_fract_z
_atom_site_U_iso_or_equiv
_atom_site_adp_type
_atom_site_occupancy
_atom_site_symmetry_multiplicity
_atom_site_calc_flag
_atom_site_refinement_flags
_atom_site_disorder_assembly
_atom_site_disorder_group
Cu1 Cu 0.21397(7) 0.68999(7) 0.24127(4) 0.0356(3) Uani 1 1 d . . .
Cu2 Cu 0.77765(7) 0.37809(7) 0.25734(4) 0.0361(3) Uani 1 1 d . A .
O1 O 0.0648(4) 0.7788(3) 0.2432(2) 0.0380(12) Uani 1 1 d D . .
H1W H 0.059(6) 0.828(3) 0.222(2) 0.057 Uiso 1 1 d D . .
H2W H 0.042(6) 0.793(5) 0.2715(16) 0.057 Uiso 1 1 d D . .
O2 O 0.6210(5) 0.4542(5) 0.2645(3) 0.0653(19) Uani 1 1 d D . .
O3 O 0.3694(4) 0.5940(4) 0.2457(3) 0.067(2) Uani 1 1 d . . .
O4 O 0.9436(4) 0.2941(4) 0.2480(2) 0.0474(14) Uani 1 1 d . . .
N1 N 0.1609(4) 0.5920(4) 0.3017(2) 0.0318(14) Uani 1 1 d . . .
N2 N 0.1660(4) 0.5863(4) 0.1981(2) 0.0314(14) Uani 1 1 d . . .
N3 N 0.1645(4) 0.5737(4) 0.1475(2) 0.0369(15) Uani 1 1 d . . .
N4 N 0.1299(4) 0.4836(4) 0.1457(3) 0.0389(15) Uani 1 1 d . . .
N5 N 0.6539(4) 0.2064(4) 0.1546(3) 0.0395(15) Uani 1 1 d . A .
N6 N 0.7015(4) 0.2900(4) 0.1595(2) 0.0379(15) Uani 1 1 d . A .
N7 N 0.7135(4) 0.2900(4) 0.2106(2) 0.0337(14) Uani 1 1 d . . .
N8 N 0.7331(4) 0.2686(4) 0.3140(2) 0.0379(15) Uani 1 1 d . . .
N9 N 0.2789(4) 0.7821(4) 0.1819(2) 0.0354(15) Uani 1 1 d . . .
N10 N 0.2850(4) 0.7819(4) 0.2841(2) 0.0308(14) Uani 1 1 d . . .
N11 N 0.2934(4) 0.7922(4) 0.3346(2) 0.0373(15) Uani 1 1 d . . .
N12 N 0.3511(4) 0.8703(4) 0.3360(3) 0.0412(16) Uani 1 1 d . . .
N13 N 0.8641(4) 0.5666(4) 0.3603(2) 0.0346(14) Uani 1 1 d . A .
N14 N 0.8300(4) 0.4770(4) 0.3555(2) 0.0364(15) Uani 1 1 d . A .
N15 N 0.8307(4) 0.4714(4) 0.3035(2) 0.0302(14) Uani 1 1 d . . .
N16 N 0.8339(4) 0.4813(4) 0.2002(2) 0.0318(14) Uani 1 1 d . . .
N17 N 0.4972(7) 0.5712(6) 0.1784(3) 0.077(2) Uani 1 1 d . . .
N19 N 0.9456(5) 0.1346(4) 0.2342(3) 0.0510(17) Uani 1 1 d . . .
C1 C 0.1572(5) 0.6012(5) 0.3534(3) 0.0324(17) Uani 1 1 d . . .
H1A H 0.1784 0.6611 0.3646 0.039 Uiso 1 1 calc R . .
C2 C 0.1246(5) 0.5286(5) 0.3906(3) 0.0383(18) Uani 1 1 d . . .
H2 H 0.1225 0.5381 0.4270 0.046 Uiso 1 1 calc R . .
C3 C 0.0947(5) 0.4416(6) 0.3751(3) 0.0421(19) Uani 1 1 d . . .
H3 H 0.0726 0.3899 0.4008 0.050 Uiso 1 1 calc R . .
C4 C 0.0967(5) 0.4290(5) 0.3217(3) 0.0399(19) Uani 1 1 d . . .
H4 H 0.0759 0.3694 0.3100 0.048 Uiso 1 1 calc R . .
C5 C 0.1298(5) 0.5061(5) 0.2865(3) 0.0319(17) Uani 1 1 d . . .
C6 C 0.1339(5) 0.5057(5) 0.2283(3) 0.0340(18) Uani 1 1 d . . .
C7 C 0.1098(5) 0.4387(5) 0.1948(3) 0.0366(18) Uani 1 1 d . . .
H7 H 0.0844 0.3745 0.2042 0.044 Uiso 1 1 calc R . .
C8 C 0.1183(5) 0.4458(5) 0.0951(3) 0.0386(19) Uani 1 1 d . . .
H8A H 0.0809 0.4954 0.0711 0.046 Uiso 1 1 calc R . .
H8B H 0.0756 0.3862 0.1006 0.046 Uiso 1 1 calc R . .
C9 C 0.2206(5) 0.4210(5) 0.0694(3) 0.0342(18) Uani 1 1 d . . .
C10 C 0.2475(6) 0.4683(5) 0.0194(3) 0.046(2) Uani 1 1 d . . .
H10 H 0.2008 0.5150 0.0021 0.055 Uiso 1 1 calc R . .
C11 C 0.3405(6) 0.4478(5) -0.0046(3) 0.043(2) Uani 1 1 d . . .
H11 H 0.3564 0.4798 -0.0389 0.052 Uiso 1 1 calc R . .
C12 C 0.4132(6) 0.3813(5) 0.0194(3) 0.043(2) Uani 1 1 d . . .
C13 C 0.5119(6) 0.3605(5) -0.0028(3) 0.048(2) Uani 1 1 d . . .
H13 H 0.5306 0.3913 -0.0370 0.057 Uiso 1 1 calc R . .
C14 C 0.5805(6) 0.2989(6) 0.0228(3) 0.048(2) Uani 1 1 d . . .
H14 H 0.6469 0.2876 0.0069 0.057 Uiso 1 1 calc R . .
C15 C 0.5541(5) 0.2506(5) 0.0734(3) 0.0385(19) Uani 1 1 d . . .
C16 C 0.4583(5) 0.2666(5) 0.0965(3) 0.0378(18) Uani 1 1 d . . .
H16 H 0.4409 0.2330 0.1302 0.045 Uiso 1 1 calc R . .
C17 C 0.3853(5) 0.3321(5) 0.0708(3) 0.0370(18) Uani 1 1 d . . .
C18 C 0.2883(5) 0.3542(5) 0.0943(3) 0.0336(17) Uani 1 1 d . . .
H18 H 0.2694 0.3220 0.1282 0.040 Uiso 1 1 calc R . .
C19 C 0.6326(5) 0.1813(5) 0.1017(3) 0.047(2) Uani 1 1 d . . .
H19A H 0.6063 0.1137 0.1048 0.056 Uiso 1 1 calc R . .
H19B H 0.6984 0.1827 0.0803 0.056 Uiso 1 1 calc R . .
C20 C 0.6357(6) 0.1541(5) 0.2008(3) 0.046(2) Uani 1 1 d . . .
H20 H 0.6025 0.0926 0.2073 0.055 Uiso 1 1 calc R A .
C21 C 0.6753(5) 0.2085(5) 0.2374(3) 0.0378(18) Uani 1 1 d . A .
C22 C 0.6843(5) 0.1942(5) 0.2945(3) 0.0380(19) Uani 1 1 d . A .
C23 C 0.6517(6) 0.1131(6) 0.3267(3) 0.055(2) Uani 1 1 d . . .
H23 H 0.6190 0.0616 0.3121 0.065 Uiso 1 1 calc R A .
C24 C 0.6667(6) 0.1064(6) 0.3805(3) 0.062(2) Uani 1 1 d . A .
H24 H 0.6438 0.0510 0.4035 0.074 Uiso 1 1 calc R . .
C25 C 0.7154(6) 0.1818(6) 0.3998(3) 0.051(2) Uani 1 1 d . . .
H25 H 0.7268 0.1788 0.4366 0.062 Uiso 1 1 calc R A .
C26 C 0.7475(6) 0.2606(5) 0.3669(3) 0.0434(19) Uani 1 1 d . A .
H26 H 0.7811 0.3120 0.3813 0.052 Uiso 1 1 calc R . .
C27 C 0.2705(5) 0.7784(5) 0.1291(3) 0.0394(19) Uani 1 1 d . . .
H27 H 0.2256 0.7316 0.1177 0.047 Uiso 1 1 calc R . .
C28 C 0.3235(6) 0.8387(5) 0.0916(3) 0.046(2) Uani 1 1 d . . .
H28 H 0.3169 0.8326 0.0551 0.055 Uiso 1 1 calc R . .
C29 C 0.3867(6) 0.9085(6) 0.1076(3) 0.048(2) Uani 1 1 d . . .
H29 H 0.4244 0.9510 0.0822 0.058 Uiso 1 1 calc R . .
C30 C 0.3946(5) 0.9160(5) 0.1611(4) 0.045(2) Uani 1 1 d . . .
H30 H 0.4372 0.9638 0.1732 0.054 Uiso 1 1 calc R . .
C31 C 0.3388(5) 0.8522(5) 0.1961(3) 0.0369(18) Uani 1 1 d . . .
C32 C 0.3379(5) 0.8516(5) 0.2537(3) 0.039(2) Uani 1 1 d . . .
C33 C 0.3816(5) 0.9096(5) 0.2876(3) 0.043(2) Uani 1 1 d . . .
H33 H 0.4239 0.9651 0.2786 0.052 Uiso 1 1 calc R . .
C34 C 0.3797(6) 0.8998(5) 0.3875(3) 0.049(2) Uani 1 1 d . . .
H34A H 0.3159 0.9135 0.4085 0.059 Uiso 1 1 calc R . .
H34B H 0.4202 0.9607 0.3817 0.059 Uiso 1 1 calc R . .
C35 C 0.4441(5) 0.8192(5) 0.4181(3) 0.0408(19) Uani 1 1 d . . .
C36 C 0.3978(6) 0.7575(6) 0.4599(3) 0.046(2) Uani 1 1 d . . .
H36 H 0.3274 0.7694 0.4703 0.055 Uiso 1 1 calc R . .
C37 C 0.4523(6) 0.6803(6) 0.4860(3) 0.046(2) Uani 1 1 d . . .
H37 H 0.4197 0.6392 0.5140 0.056 Uiso 1 1 calc R . .
C38 C 0.5576(6) 0.6623(5) 0.4708(3) 0.0398(19) Uani 1 1 d . . .
C39 C 0.6151(6) 0.5810(6) 0.4936(3) 0.048(2) Uani 1 1 d . . .
H39 H 0.5848 0.5388 0.5219 0.058 Uiso 1 1 calc R . .
C40 C 0.7145(6) 0.5616(5) 0.4757(3) 0.044(2) Uani 1 1 d . . .
H40 H 0.7520 0.5057 0.4911 0.053 Uiso 1 1 calc R . .
C41 C 0.7607(5) 0.6248(5) 0.4342(3) 0.0367(18) Uani 1 1 d . . .
C42 C 0.7081(5) 0.7048(5) 0.4112(3) 0.0347(18) Uani 1 1 d . . .
H42 H 0.7406 0.7469 0.3835 0.042 Uiso 1 1 calc R . .
C43 C 0.6051(5) 0.7250(5) 0.4284(3) 0.0355(18) Uani 1 1 d . . .
C44 C 0.5464(5) 0.8046(5) 0.4034(3) 0.0382(18) Uani 1 1 d . . .
H44 H 0.5782 0.8484 0.3763 0.046 Uiso 1 1 calc R . .
C45 C 0.8695(5) 0.5990(5) 0.4133(3) 0.0403(19) Uani 1 1 d . . .
H45A H 0.9141 0.6571 0.4115 0.048 Uiso 1 1 calc R . .
H45B H 0.9010 0.5460 0.4378 0.048 Uiso 1 1 calc R . .
C46 C 0.8846(5) 0.6177(5) 0.3136(3) 0.0357(18) Uani 1 1 d . . .
H46 H 0.9082 0.6832 0.3074 0.043 Uiso 1 1 calc R A .
C47 C 0.8645(5) 0.5563(5) 0.2765(3) 0.0340(18) Uani 1 1 d . A .
C48 C 0.8706(5) 0.5621(5) 0.2177(3) 0.0321(17) Uani 1 1 d . A .
C49 C 0.9097(5) 0.6395(5) 0.1853(3) 0.0339(17) Uani 1 1 d . . .
H49 H 0.9326 0.6962 0.1993 0.041 Uiso 1 1 calc R A .
C50 C 0.9150(5) 0.6332(5) 0.1326(3) 0.0352(18) Uani 1 1 d . A .
H50 H 0.9430 0.6852 0.1088 0.042 Uiso 1 1 calc R . .
C51 C 0.8788(5) 0.5493(5) 0.1136(3) 0.0358(18) Uani 1 1 d . . .
H51 H 0.8819 0.5441 0.0767 0.043 Uiso 1 1 calc R A .
C52 C 0.8395(5) 0.4758(5) 0.1474(3) 0.0353(18) Uani 1 1 d . A .
H52 H 0.8152 0.4190 0.1339 0.042 Uiso 1 1 calc R . .
C53 C 0.4457(11) 0.6181(8) 0.2189(5) 0.111(4) Uani 1 1 d . . .
H53 H 0.4757 0.6775 0.2261 0.133 Uiso 1 1 calc R . .
C54 C 0.4608(10) 0.4874(7) 0.1620(4) 0.117(5) Uani 1 1 d . . .
H54A H 0.4253 0.5035 0.1286 0.175 Uiso 1 1 calc R . .
H54B H 0.4120 0.4566 0.1889 0.175 Uiso 1 1 calc R . .
H54C H 0.5192 0.4420 0.1567 0.175 Uiso 1 1 calc R . .
C55 C 0.5804(10) 0.6155(10) 0.1553(4) 0.137(5) Uani 1 1 d . . .
H55A H 0.6406 0.5704 0.1585 0.206 Uiso 1 1 calc R . .
H55B H 0.5944 0.6739 0.1725 0.206 Uiso 1 1 calc R . .
H55C H 0.5676 0.6349 0.1178 0.206 Uiso 1 1 calc R . .
N18A N 0.4848(15) 0.4662(16) 0.3301(8) 0.077(4) Uani 0.577(18) 1 d PD A 1
C56A C 0.5420(13) 0.4272(11) 0.2877(6) 0.072(7) Uani 0.577(18) 1 d PD A 1
H56A H 0.5129 0.3708 0.2760 0.086 Uiso 0.577(18) 1 calc PR A 1
C57A C 0.5287(17) 0.5478(16) 0.3493(7) 0.076(7) Uani 0.577(18) 1 d PD A 1
H57A H 0.5861 0.5721 0.3254 0.113 Uiso 0.577(18) 1 calc PR A 1
H57B H 0.5549 0.5283 0.3847 0.113 Uiso 0.577(18) 1 calc PR A 1
H57C H 0.4755 0.5998 0.3511 0.113 Uiso 0.577(18) 1 calc PR A 1
C58A C 0.3951(18) 0.4212(16) 0.3506(11) 0.092(6) Uani 0.577(18) 1 d PD A 1
H58A H 0.3835 0.3631 0.3327 0.138 Uiso 0.577(18) 1 calc PR A 1
H58B H 0.3359 0.4671 0.3452 0.138 Uiso 0.577(18) 1 calc PR A 1
H58C H 0.4021 0.4016 0.3886 0.138 Uiso 0.577(18) 1 calc PR A 1
N18B N 0.491(2) 0.495(2) 0.3275(12) 0.077(4) Uani 0.423(18) 1 d PD A 2
C56B C 0.5834(17) 0.5067(16) 0.2948(8) 0.116(15) Uani 0.423(18) 1 d PD A 2
H56B H 0.6207 0.5647 0.2976 0.140 Uiso 0.423(18) 1 calc PR A 2
C57B C 0.463(2) 0.5806(16) 0.3533(11) 0.075(9) Uani 0.423(18) 1 d PD A 2
H57D H 0.3867 0.5873 0.3559 0.113 Uiso 0.423(18) 1 calc PR A 2
H57E H 0.4914 0.6390 0.3327 0.113 Uiso 0.423(18) 1 calc PR A 2
H57F H 0.4905 0.5734 0.3889 0.113 Uiso 0.423(18) 1 calc PR A 2
C58B C 0.434(3) 0.412(2) 0.3314(15) 0.092(6) Uani 0.423(18) 1 d PD A 2
H58D H 0.4670 0.3607 0.3559 0.138 Uiso 0.423(18) 1 calc PR A 2
H58E H 0.4309 0.3885 0.2964 0.138 Uiso 0.423(18) 1 calc PR A 2
H58F H 0.3635 0.4255 0.3447 0.138 Uiso 0.423(18) 1 calc PR A 2
C59 C 0.9498(6) 0.2080(7) 0.2643(4) 0.054(2) Uani 1 1 d . A .
H59 H 0.9584 0.1913 0.3012 0.065 Uiso 1 1 calc R . .
C60 C 0.9390(7) 0.1543(6) 0.1786(3) 0.074(3) Uani 1 1 d . A .
H60A H 0.9064 0.2191 0.1698 0.111 Uiso 1 1 calc R . .
H60B H 0.8970 0.1043 0.1654 0.111 Uiso 1 1 calc R . .
H60C H 1.0089 0.1532 0.1622 0.111 Uiso 1 1 calc R . .
C61 C 0.9590(7) 0.0363(5) 0.2581(3) 0.070(3) Uani 1 1 d . A .
H61A H 1.0280 0.0113 0.2482 0.105 Uiso 1 1 calc R . .
H61B H 0.9057 -0.0048 0.2459 0.105 Uiso 1 1 calc R . .
H61C H 0.9526 0.0348 0.2967 0.105 Uiso 1 1 calc R . .
P1 P 0.68125(17) 0.85721(16) 0.24376(9) 0.0534(6) Uani 1 1 d . . .
F5 F 0.6375(6) 0.8373(5) 0.1903(2) 0.123(2) Uani 1 1 d . . .
F2 F 0.6065(5) 0.7777(3) 0.2729(2) 0.0978(19) Uani 1 1 d . . .
F3 F 0.7207(5) 0.8796(5) 0.2990(2) 0.110(2) Uani 1 1 d . . .
F1 F 0.7521(4) 0.9428(4) 0.2154(2) 0.0853(16) Uani 1 1 d . . .
F4 F 0.5936(4) 0.9372(3) 0.2507(3) 0.111(2) Uani 1 1 d . . .
F6 F 0.7668(6) 0.7819(5) 0.2384(4) 0.191(4) Uani 1 1 d . . .
P2 P 0.93150(14) 0.27312(13) 0.01768(8) 0.0363(5) Uani 1 1 d . . .
F7 F 0.8589(3) 0.3286(3) 0.05666(17) 0.0608(13) Uani 1 1 d . . .
F8 F 0.8765(3) 0.1720(3) 0.03791(16) 0.0536(12) Uani 1 1 d . . .
F9 F 1.0046(3) 0.2171(3) -0.02151(16) 0.0530(12) Uani 1 1 d . . .
F10 F 0.9871(3) 0.3733(3) -0.00243(16) 0.0493(11) Uani 1 1 d . . .
F11 F 0.8483(3) 0.2954(3) -0.02724(16) 0.0572(12) Uani 1 1 d . . .
F12 F 1.0130(3) 0.2514(3) 0.06254(17) 0.0621(13) Uani 1 1 d . . .
P3 P 1.2910(2) 0.17864(16) 0.25569(9) 0.0624(7) Uani 1 1 d . . .
F13 F 1.2318(6) 0.2396(5) 0.2951(2) 0.157(3) Uani 1 1 d . . .
F14 F 1.2297(4) 0.0827(4) 0.2740(2) 0.0973(19) Uani 1 1 d . . .
F15 F 1.3557(3) 0.1196(3) 0.21442(18) 0.0679(14) Uani 1 1 d . . .
F16 F 1.3567(5) 0.2726(4) 0.2332(3) 0.115(2) Uani 1 1 d . . .
F17 F 1.2083(4) 0.2118(3) 0.21175(18) 0.0717(14) Uani 1 1 d . . .
F18 F 1.3753(5) 0.1459(4) 0.2981(2) 0.112(2) Uani 1 1 d . . .
P4 P 1.07086(15) 0.73057(14) 0.50422(8) 0.0414(5) Uani 1 1 d . . .
F19 F 1.1238(3) 0.8355(3) 0.49918(16) 0.0520(11) Uani 1 1 d . . .
F20 F 1.0405(3) 0.7409(3) 0.56530(15) 0.0487(11) Uani 1 1 d . . .
F21 F 1.0184(3) 0.6253(3) 0.50983(16) 0.0554(12) Uani 1 1 d . . .
F22 F 1.1008(3) 0.7210(3) 0.44400(15) 0.0565(12) Uani 1 1 d . . .
F23 F 0.9631(3) 0.7808(3) 0.48719(17) 0.0616(13) Uani 1 1 d . . .
F24 F 1.1787(3) 0.6795(3) 0.52221(16) 0.0525(12) Uani 1 1 d . . .
O5 O 0.6123(4) 1.0281(4) 0.0277(2) 0.0586(15) Uani 1 1 d . . .
N20 N 0.7089(5) 0.8913(4) 0.0518(2) 0.0446(16) Uani 1 1 d . . .
C62 C 0.6290(6) 0.9415(6) 0.0295(3) 0.049(2) Uani 1 1 d . . .
H62 H 0.5800 0.9048 0.0133 0.058 Uiso 1 1 calc R . .
C63 C 0.7853(6) 0.9386(5) 0.0784(3) 0.056(2) Uani 1 1 d . . .
H63A H 0.7900 1.0073 0.0632 0.084 Uiso 1 1 calc R . .
H63B H 0.8528 0.9054 0.0742 0.084 Uiso 1 1 calc R . .
H63C H 0.7656 0.9357 0.1161 0.084 Uiso 1 1 calc R . .
C64 C 0.7212(7) 0.7860(6) 0.0530(4) 0.079(3) Uani 1 1 d . . .
H64A H 0.6638 0.7604 0.0347 0.118 Uiso 1 1 calc R . .
H64B H 0.7208 0.7560 0.0898 0.118 Uiso 1 1 calc R . .
H64C H 0.7873 0.7703 0.0353 0.118 Uiso 1 1 calc R . .
O6 O -0.0210(5) 0.8178(4) 0.3397(2) 0.0602(17) Uani 1 1 d . . .
N21 N -0.0049(6) 0.9470(5) 0.3872(3) 0.0544(18) Uani 1 1 d . . .
C65 C -0.0613(11) 0.8762(9) 0.3708(5) 0.038(4) Uiso 0.576(16) 1 d P B 1
H65 H -0.1319 0.8693 0.3824 0.046 Uiso 0.576(16) 1 calc PR B 1
C66 C 0.1033(10) 0.9531(11) 0.3717(6) 0.061(5) Uani 0.576(16) 1 d P B 1
H66A H 0.1183 0.9124 0.3430 0.092 Uiso 0.576(16) 1 calc PR B 1
H66B H 0.1456 0.9297 0.4021 0.092 Uiso 0.576(16) 1 calc PR B 1
H66C H 0.1200 1.0214 0.3596 0.092 Uiso 0.576(16) 1 calc PR B 1
C67 C -0.0472(15) 1.0108(11) 0.4243(7) 0.058(5) Uani 0.576(16) 1 d P B 1
H67A H -0.1231 1.0061 0.4264 0.087 Uiso 0.576(16) 1 calc PR B 1
H67B H -0.0281 1.0786 0.4125 0.087 Uiso 0.576(16) 1 calc PR B 1
H67C H -0.0192 0.9908 0.4593 0.087 Uiso 0.576(16) 1 calc PR B 1
C65A C 0.033(2) 0.8784(16) 0.3599(9) 0.074(10) Uani 0.424(16) 1 d P B 2
H65A H 0.1061 0.8738 0.3550 0.089 Uiso 0.424(16) 1 calc PR B 2
C66A C -0.115(2) 0.9486(18) 0.4012(11) 0.120(15) Uani 0.424(16) 1 d P B 2
H66D H -0.1550 0.9607 0.3690 0.181 Uiso 0.424(16) 1 calc PR B 2
H66E H -0.1304 1.0010 0.4237 0.181 Uiso 0.424(16) 1 calc PR B 2
H66F H -0.1343 0.8853 0.4205 0.181 Uiso 0.424(16) 1 calc PR B 2
C67A C 0.060(3) 1.0162(19) 0.4155(11) 0.128(15) Uani 0.424(16) 1 d P B 2
H67D H 0.0433 1.0059 0.4536 0.192 Uiso 0.424(16) 1 calc PR B 2
H67E H 0.0429 1.0843 0.4020 0.192 Uiso 0.424(16) 1 calc PR B 2
H67F H 0.1336 1.0025 0.4089 0.192 Uiso 0.424(16) 1 calc PR B 2
O7 O 0.6688(9) 0.9981(7) 0.4948(4) 0.158(4) Uani 1 1 d . . .
N22 N 0.6815(7) 0.8587(5) 0.5482(3) 0.071(2) Uani 1 1 d . . .
C68 C 0.704(2) 0.9282(11) 0.5136(6) 0.278(16) Uani 1 1 d . . .
H68 H 0.7717 0.9182 0.4990 0.333 Uiso 1 1 calc R . .
C69 C 0.5778(7) 0.8516(8) 0.5663(4) 0.105(4) Uani 1 1 d . . .
H69A H 0.5357 0.9025 0.5463 0.158 Uiso 1 1 calc R . .
H69B H 0.5729 0.8604 0.6039 0.158 Uiso 1 1 calc R . .
H69C H 0.5520 0.7869 0.5612 0.158 Uiso 1 1 calc R . .
C70 C 0.7480(8) 0.7794(8) 0.5676(4) 0.105(4) Uani 1 1 d . . .
H70A H 0.8202 0.7952 0.5574 0.158 Uiso 1 1 calc R . .
H70B H 0.7289 0.7199 0.5526 0.158 Uiso 1 1 calc R . .
H70C H 0.7405 0.7685 0.6063 0.158 Uiso 1 1 calc R . .
O8 O 0.0654(4) 0.9120(4) 0.1583(2) 0.0644(17) Uani 1 1 d . . .
N23 N 0.1460(5) 1.0262(4) 0.1008(3) 0.0456(16) Uani 1 1 d . . .
C71 C 0.1240(7) 0.9798(6) 0.1487(4) 0.058(2) Uani 1 1 d . . .
H71 H 0.1572 1.0019 0.1778 0.070 Uiso 1 1 calc R . .
C72 C 0.1006(6) 0.9977(5) 0.0536(3) 0.053(2) Uani 1 1 d . . .
H72A H 0.0477 0.9484 0.0637 0.080 Uiso 1 1 calc R . .
H72B H 0.1550 0.9701 0.0314 0.080 Uiso 1 1 calc R . .
H72C H 0.0685 1.0554 0.0338 0.080 Uiso 1 1 calc R . .
C73 C 0.2176(6) 1.1069(5) 0.0931(3) 0.055(2) Uani 1 1 d . . .
H73A H 0.2442 1.1191 0.1273 0.082 Uiso 1 1 calc R . .
H73B H 0.1813 1.1660 0.0771 0.082 Uiso 1 1 calc R . .
H73C H 0.2757 1.0903 0.0695 0.082 Uiso 1 1 calc R . .

loop_
_atom_site_aniso_label
_atom_site_aniso_U_11
_atom_site_aniso_U_22
_atom_site_aniso_U_33
_atom_site_aniso_U_23
_atom_site_aniso_U_13
_atom_site_aniso_U_12
Cu1 0.0366(6) 0.0365(6) 0.0354(7) -0.0104(5) 0.0004(5) -0.0077(5)
Cu2 0.0336(6) 0.0404(6) 0.0361(7) -0.0110(5) -0.0018(5) -0.0061(5)
O1 0.036(3) 0.038(3) 0.039(4) -0.005(3) 0.004(3) -0.003(3)
O2 0.036(3) 0.072(5) 0.095(5) -0.041(4) 0.002(3) -0.001(3)
O3 0.028(3) 0.071(4) 0.102(5) -0.020(4) 0.023(3) -0.011(3)
O4 0.035(3) 0.036(3) 0.070(4) 0.000(3) 0.000(3) -0.005(3)
N1 0.032(3) 0.033(3) 0.030(4) -0.006(3) 0.006(3) -0.003(3)
N2 0.031(3) 0.035(3) 0.031(4) -0.013(3) 0.000(3) -0.008(3)
N3 0.037(4) 0.042(4) 0.035(4) -0.019(3) -0.007(3) -0.004(3)
N4 0.032(4) 0.036(4) 0.051(5) -0.011(3) -0.003(3) -0.002(3)
N5 0.031(3) 0.043(4) 0.049(5) -0.023(4) -0.006(3) 0.006(3)
N6 0.033(4) 0.046(4) 0.038(4) -0.020(3) -0.004(3) -0.005(3)
N7 0.027(3) 0.039(4) 0.037(4) -0.013(3) -0.003(3) 0.003(3)
N8 0.023(3) 0.047(4) 0.044(4) -0.011(3) 0.009(3) -0.004(3)
N9 0.037(4) 0.040(4) 0.031(4) -0.010(3) 0.003(3) 0.003(3)
N10 0.030(3) 0.028(3) 0.037(4) -0.015(3) -0.007(3) 0.003(3)
N11 0.030(3) 0.042(4) 0.044(4) -0.020(3) -0.007(3) 0.001(3)
N12 0.031(4) 0.030(3) 0.066(5) -0.018(3) -0.014(3) 0.000(3)
N13 0.024(3) 0.043(4) 0.039(4) -0.012(3) -0.008(3) 0.000(3)
N14 0.034(4) 0.045(4) 0.033(4) -0.017(3) -0.006(3) -0.004(3)
N15 0.027(3) 0.038(4) 0.028(4) -0.015(3) -0.008(3) 0.005(3)
N16 0.021(3) 0.039(3) 0.036(4) -0.006(3) -0.003(3) 0.000(3)
N17 0.084(6) 0.098(6) 0.055(5) -0.028(5) 0.003(5) -0.012(5)
N19 0.060(5) 0.039(4) 0.053(5) -0.003(4) 0.005(4) 0.003(3)
C1 0.031(4) 0.046(5) 0.021(4) -0.009(4) 0.004(3) 0.000(4)
C2 0.033(4) 0.051(5) 0.031(5) -0.005(4) -0.006(4) 0.002(4)
C3 0.036(5) 0.052(5) 0.035(5) 0.010(4) -0.001(4) -0.003(4)
C4 0.032(4) 0.032(4) 0.054(6) 0.002(4) 0.002(4) -0.005(3)
C5 0.025(4) 0.033(4) 0.041(5) -0.017(4) -0.009(3) 0.003(3)
C6 0.028(4) 0.027(4) 0.048(5) -0.006(4) -0.001(4) 0.000(3)
C7 0.026(4) 0.031(4) 0.055(6) -0.017(4) -0.002(4) -0.009(3)
C8 0.039(4) 0.044(4) 0.039(5) -0.028(4) -0.008(4) 0.001(4)
C9 0.025(4) 0.030(4) 0.051(5) -0.017(4) -0.007(4) -0.005(3)
C10 0.043(5) 0.040(5) 0.058(6) -0.010(4) -0.013(4) 0.005(4)
C11 0.050(5) 0.041(4) 0.039(5) -0.003(4) -0.007(4) -0.004(4)
C12 0.044(5) 0.036(4) 0.051(6) -0.013(4) -0.008(4) 0.006(4)
C13 0.045(5) 0.046(5) 0.052(5) -0.011(4) 0.009(4) 0.002(4)
C14 0.032(5) 0.053(5) 0.061(6) -0.019(5) 0.011(4) -0.008(4)
C15 0.033(5) 0.037(4) 0.050(5) -0.020(4) -0.010(4) -0.001(4)
C16 0.033(4) 0.040(4) 0.044(5) -0.018(4) -0.003(4) -0.007(4)
C17 0.032(4) 0.031(4) 0.051(5) -0.014(4) -0.006(4) -0.007(4)
C18 0.028(4) 0.041(4) 0.033(4) -0.011(4) -0.003(4) -0.004(4)
C19 0.030(4) 0.052(5) 0.064(6) -0.030(4) -0.005(4) 0.002(4)
C20 0.041(5) 0.034(4) 0.063(6) -0.004(4) -0.004(4) -0.005(4)
C21 0.034(4) 0.041(5) 0.041(5) -0.012(4) -0.007(4) 0.001(4)
C22 0.031(4) 0.040(5) 0.044(5) -0.009(4) -0.007(4) -0.001(4)
C23 0.070(6) 0.045(5) 0.049(6) 0.000(4) -0.016(5) -0.020(4)
C24 0.069(6) 0.061(6) 0.053(6) 0.012(5) -0.016(5) -0.024(5)
C25 0.064(6) 0.048(5) 0.040(5) 0.007(4) -0.012(4) 0.000(5)
C26 0.049(5) 0.050(5) 0.030(5) -0.001(4) -0.003(4) -0.002(4)
C27 0.042(5) 0.034(4) 0.041(5) -0.001(4) 0.011(4) -0.002(4)
C28 0.055(5) 0.050(5) 0.033(5) -0.005(4) 0.007(4) 0.006(4)
C29 0.033(5) 0.052(5) 0.058(6) 0.001(5) 0.004(4) 0.010(4)
C30 0.022(4) 0.039(5) 0.074(7) -0.010(4) 0.003(4) -0.007(4)
C31 0.027(4) 0.039(4) 0.048(6) -0.019(4) -0.005(4) -0.002(4)
C32 0.025(4) 0.019(4) 0.075(7) -0.005(4) -0.009(4) -0.005(3)
C33 0.032(4) 0.034(4) 0.063(6) -0.001(4) -0.001(4) -0.008(4)
C34 0.045(5) 0.043(5) 0.067(6) -0.028(4) -0.025(4) 0.006(4)
C35 0.030(4) 0.048(5) 0.049(5) -0.024(4) -0.009(4) 0.007(4)
C36 0.033(5) 0.059(5) 0.051(6) -0.029(5) -0.001(4) -0.004(4)
C37 0.043(5) 0.054(5) 0.044(5) -0.015(4) 0.008(4) -0.005(4)
C38 0.043(5) 0.041(5) 0.037(5) -0.011(4) -0.010(4) 0.000(4)
C39 0.038(5) 0.058(5) 0.049(5) -0.007(4) 0.004(4) -0.001(4)
C40 0.055(5) 0.041(5) 0.038(5) -0.003(4) -0.017(4) 0.004(4)
C41 0.041(5) 0.040(4) 0.032(5) -0.016(4) -0.010(4) -0.002(4)
C42 0.035(4) 0.042(4) 0.029(4) -0.010(4) -0.004(4) -0.005(4)
C43 0.033(4) 0.038(4) 0.037(5) -0.013(4) -0.004(4) 0.000(4)
C44 0.034(5) 0.044(4) 0.039(5) -0.010(4) -0.012(4) -0.004(4)
C45 0.041(5) 0.052(5) 0.031(5) -0.017(4) -0.010(4) 0.000(4)
C46 0.019(4) 0.031(4) 0.058(6) -0.011(4) -0.003(4) 0.000(3)
C47 0.030(4) 0.029(4) 0.046(5) -0.017(4) -0.005(4) 0.001(3)
C48 0.031(4) 0.036(4) 0.032(5) -0.011(4) -0.006(3) 0.004(4)
C49 0.033(4) 0.036(4) 0.033(5) -0.007(4) -0.005(4) 0.001(3)
C50 0.024(4) 0.046(5) 0.034(5) 0.003(4) -0.001(3) -0.006(3)
C51 0.028(4) 0.050(5) 0.031(5) -0.015(4) -0.005(3) 0.004(4)
C52 0.033(4) 0.051(5) 0.022(5) -0.008(4) 0.006(3) -0.007(4)
C53 0.142(13) 0.076(8) 0.119(12) -0.023(8) -0.048(10) 0.026(9)
C54 0.202(14) 0.096(8) 0.061(7) -0.023(6) -0.016(8) -0.083(9)
C55 0.130(11) 0.220(15) 0.074(9) -0.060(9) 0.017(8) -0.089(11)
N18A 0.098(7) 0.100(14) 0.035(5) -0.015(8) 0.019(5) -0.029(8)
C56A 0.100(17) 0.054(11) 0.056(13) 0.022(9) -0.031(12) 0.003(11)
C57A 0.097(17) 0.096(16) 0.044(11) -0.050(11) 0.015(12) -0.034(14)
C58A 0.094(18) 0.094(10) 0.096(19) -0.058(11) 0.052(11) -0.025(12)
N18B 0.098(7) 0.100(14) 0.035(5) -0.015(8) 0.019(5) -0.029(8)
C56B 0.16(3) 0.07(2) 0.12(3) 0.02(2) -0.07(3) -0.05(2)
C57B 0.10(2) 0.062(16) 0.071(19) -0.036(14) 0.024(18) -0.011(16)
C58B 0.094(18) 0.094(10) 0.096(19) -0.058(11) 0.052(11) -0.025(12)
C59 0.041(5) 0.061(6) 0.061(6) -0.008(5) 0.005(4) -0.004(5)
C60 0.086(7) 0.075(6) 0.063(7) -0.017(5) -0.008(6) 0.032(6)
C61 0.093(7) 0.046(5) 0.068(7) 0.009(5) 0.002(5) -0.010(5)
P1 0.0492(14) 0.0583(14) 0.0522(15) -0.0060(12) -0.0030(12) 0.0080(12)
F5 0.179(7) 0.137(5) 0.058(4) -0.013(4) -0.023(4) -0.052(5)
F2 0.146(5) 0.059(3) 0.088(4) -0.005(3) 0.009(4) -0.033(3)
F3 0.124(5) 0.144(5) 0.061(4) 0.005(4) -0.017(3) -0.049(4)
F1 0.064(3) 0.106(4) 0.081(4) 0.011(3) 0.012(3) -0.026(3)
F4 0.065(4) 0.053(3) 0.214(7) -0.018(4) 0.027(4) -0.004(3)
F6 0.120(6) 0.153(6) 0.290(11) -0.022(7) 0.046(7) 0.084(5)
P2 0.0357(11) 0.0368(11) 0.0374(12) -0.0077(9) -0.0018(10) -0.0063(9)
F7 0.079(3) 0.049(3) 0.055(3) -0.018(2) 0.020(2) 0.005(2)
F8 0.055(3) 0.048(3) 0.059(3) -0.012(2) 0.016(2) -0.020(2)
F9 0.054(3) 0.045(2) 0.059(3) -0.010(2) 0.015(2) 0.006(2)
F10 0.060(3) 0.036(2) 0.051(3) 0.002(2) 0.003(2) -0.014(2)
F11 0.052(3) 0.066(3) 0.057(3) -0.018(2) -0.021(2) 0.003(2)
F12 0.076(3) 0.051(3) 0.061(3) -0.002(2) -0.036(3) -0.007(2)
P3 0.0891(18) 0.0474(14) 0.0519(16) -0.0127(12) -0.0097(14) 0.0170(14)
F13 0.272(9) 0.144(5) 0.055(4) -0.042(4) -0.022(5) 0.147(6)
F14 0.082(4) 0.085(4) 0.110(5) 0.039(3) 0.029(3) 0.026(3)
F15 0.072(3) 0.061(3) 0.072(3) -0.015(3) 0.004(3) 0.009(3)
F16 0.151(6) 0.058(3) 0.141(6) -0.013(4) -0.053(5) -0.008(4)
F17 0.093(4) 0.061(3) 0.061(3) -0.005(3) -0.022(3) 0.026(3)
F18 0.151(6) 0.107(4) 0.085(4) -0.040(4) -0.071(4) 0.050(4)
P4 0.0402(12) 0.0475(12) 0.0372(13) -0.0074(10) 0.0004(10) -0.0025(10)
F19 0.061(3) 0.042(2) 0.052(3) -0.001(2) -0.002(2) -0.011(2)
F20 0.060(3) 0.053(3) 0.035(3) -0.015(2) 0.007(2) -0.006(2)
F21 0.072(3) 0.052(3) 0.044(3) -0.012(2) -0.005(2) -0.021(2)
F22 0.074(3) 0.064(3) 0.032(3) -0.013(2) 0.010(2) -0.004(2)
F23 0.044(3) 0.077(3) 0.063(3) -0.002(3) -0.006(2) 0.009(2)
F24 0.049(3) 0.053(3) 0.055(3) -0.006(2) 0.003(2) 0.006(2)
O5 0.059(4) 0.052(4) 0.069(4) -0.023(3) -0.016(3) 0.005(3)
N20 0.045(4) 0.043(4) 0.047(4) -0.005(3) 0.000(3) -0.014(3)
C62 0.040(5) 0.054(6) 0.055(6) -0.014(5) 0.001(4) -0.006(5)
C63 0.054(5) 0.049(5) 0.068(6) -0.013(5) -0.001(5) -0.012(4)
C64 0.090(7) 0.042(5) 0.103(8) 0.003(5) -0.010(6) -0.012(5)
O6 0.094(5) 0.042(3) 0.047(4) -0.012(3) -0.006(3) -0.004(3)
N21 0.068(5) 0.044(4) 0.051(5) -0.007(4) -0.008(4) 0.007(4)
C66 0.030(9) 0.067(11) 0.091(13) -0.019(10) -0.009(8) -0.016(8)
C67 0.076(13) 0.040(9) 0.062(11) -0.028(8) 0.017(10) 0.011(9)
C65A 0.10(2) 0.053(16) 0.066(17) 0.013(13) 0.003(15) 0.056(17)
C66A 0.17(3) 0.058(18) 0.11(3) 0.034(18) 0.07(2) 0.06(2)
C67A 0.22(4) 0.09(2) 0.08(2) -0.046(18) -0.05(3) 0.05(3)
O7 0.261(12) 0.103(7) 0.105(7) 0.031(6) -0.011(7) -0.059(8)
N22 0.104(7) 0.056(5) 0.050(5) 0.007(4) -0.007(5) 0.006(5)
C68 0.67(5) 0.067(10) 0.097(13) 0.010(10) 0.04(2) -0.100(19)
C69 0.058(7) 0.152(11) 0.122(10) -0.084(9) -0.013(7) 0.006(7)
C70 0.077(8) 0.135(10) 0.106(9) -0.029(8) 0.003(7) 0.025(8)
O8 0.064(4) 0.051(4) 0.073(4) 0.009(3) 0.019(3) 0.001(3)
N23 0.044(4) 0.044(4) 0.046(5) 0.005(4) 0.001(3) 0.003(3)
C71 0.054(6) 0.048(6) 0.073(7) -0.011(5) -0.002(5) 0.022(5)
C72 0.069(6) 0.045(5) 0.048(5) -0.012(4) -0.012(5) -0.007(4)
C73 0.058(5) 0.047(5) 0.060(6) -0.009(4) -0.005(5) -0.008(4)

loop_
_atom_type_symbol
_atom_type_description
_atom_type_scat_dispersion_real
_atom_type_scat_dispersion_imag
_atom_type_scat_source
C C 0.0181 0.0091 'International Tables Vol C Tables 4.2.6.8 and 6.1.1.4'
H H 0.0000 0.0000 'International Tables Vol C Tables 4.2.6.8 and 6.1.1.4'
N N 0.0311 0.0180 'International Tables Vol C Tables 4.2.6.8 and 6.1.1.4'
F F 0.0727 0.0534 'International Tables Vol C Tables 4.2.6.8 and 6.1.1.4'
P P 0.2955 0.4335 'International Tables Vol C Tables 4.2.6.8 and 6.1.1.4'
Cu Cu -1.9646 0.5888 'International Tables Vol C Tables 4.2.6.8 and 6.1.1.4'
O O 0.0492 0.0322 'International Tables Vol C Tables 4.2.6.8 and 6.1.1.4'

loop_
_geom_angle_atom_site_label_1
_geom_angle_atom_site_label_2
_geom_angle_atom_site_label_3
_geom_angle
N10 Cu1 N2 170.5(2)
N10 Cu1 N9 80.3(2)
N2 Cu1 N9 98.7(2)
N10 Cu1 N1 98.7(2)
N2 Cu1 N1 81.6(2)
N9 Cu1 N1 175.1(2)
N10 Cu1 O1 91.42(19)
N2 Cu1 O1 98.1(2)
N9 Cu1 O1 93.4(2)
N1 Cu1 O1 91.38(19)
N10 Cu1 O3 86.9(2)
N2 Cu1 O3 83.6(2)
N9 Cu1 O3 89.9(2)
N1 Cu1 O3 85.3(2)
O1 Cu1 O3 176.0(2)
N15 Cu2 N7 175.5(2)
N15 Cu2 N16 81.2(2)
N7 Cu2 N16 98.6(2)
N15 Cu2 N8 99.2(2)
N7 Cu2 N8 81.4(2)
N16 Cu2 N8 175.2(2)
N15 Cu2 O2 87.3(2)
N7 Cu2 O2 88.2(2)
N16 Cu2 O2 94.1(2)
N8 Cu2 O2 90.7(2)
N15 Cu2 O4 94.20(19)
N7 Cu2 O4 90.29(19)
N16 Cu2 O4 85.95(19)
N8 Cu2 O4 89.22(19)
O2 Cu2 O4 178.5(2)
Cu1 O1 H1W 118(6)
Cu1 O1 H2W 119(5)
H1W O1 H2W 107(8)
C56B O2 C56A 63.3(14)
C56B O2 Cu2 133.7(11)
C56A O2 Cu2 130.9(8)
C53 O3 Cu1 121.6(7)
C59 O4 Cu2 118.1(5)
C1 N1 C5 117.6(6)
C1 N1 Cu1 128.0(5)
C5 N1 Cu1 114.4(5)
N3 N2 C6 110.6(5)
N3 N2 Cu1 136.7(5)
C6 N2 Cu1 112.4(5)
N2 N3 N4 106.1(6)
N3 N4 C7 110.9(6)
N3 N4 C8 120.5(6)
C7 N4 C8 128.6(6)
C20 N5 N6 112.4(6)
C20 N5 C19 128.3(7)
N6 N5 C19 119.2(7)
N7 N6 N5 105.2(6)
N6 N7 C21 110.6(6)
N6 N7 Cu2 136.4(5)
C21 N7 Cu2 113.0(5)
C26 N8 C22 117.7(6)
C26 N8 Cu2 128.6(5)
C22 N8 Cu2 113.6(5)
C31 N9 C27 116.5(6)
C31 N9 Cu1 116.6(5)
C27 N9 Cu1 126.9(5)
N11 N10 C32 110.7(6)
N11 N10 Cu1 136.8(5)
C32 N10 Cu1 112.5(5)
N10 N11 N12 105.8(6)
N11 N12 C33 112.2(6)
N11 N12 C34 119.6(7)
C33 N12 C34 128.0(6)
C46 N13 N14 112.4(6)
C46 N13 C45 128.2(6)
N14 N13 C45 119.4(6)
N15 N14 N13 104.9(5)
N14 N15 C47 110.5(5)
N14 N15 Cu2 135.4(5)
C47 N15 Cu2 113.4(5)
C48 N16 C52 117.7(6)
C48 N16 Cu2 115.4(5)
C52 N16 Cu2 126.9(5)
C55 N17 C54 121.5(10)
C55 N17 C53 116.5(10)
C54 N17 C53 121.9(10)
C59 N19 C60 120.6(7)
C59 N19 C61 119.0(7)
C60 N19 C61 120.1(7)
N1 C1 C2 122.8(7)
N1 C1 H1A 118.6
C2 C1 H1A 118.6
C1 C2 C3 119.4(7)
C1 C2 H2 120.3
C3 C2 H2 120.3
C2 C3 C4 119.8(7)
C2 C3 H3 120.1
C4 C3 H3 120.1
C5 C4 C3 117.5(7)
C5 C4 H4 121.3
C3 C4 H4 121.3
N1 C5 C4 123.0(7)
N1 C5 C6 112.7(6)
C4 C5 C6 124.3(6)
N2 C6 C7 107.1(6)
N2 C6 C5 118.5(6)
C7 C6 C5 134.4(7)
N4 C7 C6 105.2(6)
N4 C7 H7 127.4
C6 C7 H7 127.4
N4 C8 C9 112.6(5)
N4 C8 H8A 109.1
C9 C8 H8A 109.1
N4 C8 H8B 109.1
C9 C8 H8B 109.1
H8A C8 H8B 107.8
C18 C9 C10 119.8(6)
C18 C9 C8 121.1(7)
C10 C9 C8 119.1(6)
C11 C10 C9 120.3(7)
C11 C10 H10 119.9
C9 C10 H10 119.9
C10 C11 C12 122.4(7)
C10 C11 H11 118.8
C12 C11 H11 118.8
C11 C12 C13 124.6(8)
C11 C12 C17 117.3(7)
C13 C12 C17 118.1(7)
C14 C13 C12 122.3(8)
C14 C13 H13 118.8
C12 C13 H13 118.8
C13 C14 C15 120.1(7)
C13 C14 H14 120.0
C15 C14 H14 120.0
C16 C15 C14 120.1(7)
C16 C15 C19 120.5(7)
C14 C15 C19 119.4(7)
C15 C16 C17 121.0(7)
C15 C16 H16 119.5
C17 C16 H16 119.5
C18 C17 C16 122.6(7)
C18 C17 C12 118.9(7)
C16 C17 C12 118.4(6)
C9 C18 C17 121.3(7)
C9 C18 H18 119.3
C17 C18 H18 119.3
N5 C19 C15 112.9(6)
N5 C19 H19A 109.0
C15 C19 H19A 109.0
N5 C19 H19B 109.0
C15 C19 H19B 109.0
H19A C19 H19B 107.8
N5 C20 C21 104.7(6)
N5 C20 H20 127.6
C21 C20 H20 127.6
N7 C21 C20 107.1(7)
N7 C21 C22 118.5(7)
C20 C21 C22 134.4(7)
N8 C22 C23 121.6(7)
N8 C22 C21 113.4(6)
C23 C22 C21 124.9(7)
C22 C23 C24 119.9(7)
C22 C23 H23 120.1
C24 C23 H23 120.1
C25 C24 C23 118.1(8)
C25 C24 H24 121.0
C23 C24 H24 121.0
C26 C25 C24 120.6(8)
C26 C25 H25 119.7
C24 C25 H25 119.7
C25 C26 N8 122.1(7)
C25 C26 H26 119.0
N8 C26 H26 119.0
N9 C27 C28 123.1(7)
N9 C27 H27 118.5
C28 C27 H27 118.5
C27 C28 C29 119.0(7)
C27 C28 H28 120.5
C29 C28 H28 120.5
C28 C29 C30 119.3(7)
C28 C29 H29 120.3
C30 C29 H29 120.3
C31 C30 C29 117.9(7)
C31 C30 H30 121.1
C29 C30 H30 121.1
N9 C31 C30 124.2(7)
N9 C31 C32 111.4(7)
C30 C31 C32 124.4(7)
N10 C32 C33 106.6(7)
N10 C32 C31 119.0(6)
C33 C32 C31 134.3(7)
N12 C33 C32 104.7(6)
N12 C33 H33 127.6
C32 C33 H33 127.6
N12 C34 C35 110.7(5)
N12 C34 H34A 109.5
C35 C34 H34A 109.5
N12 C34 H34B 109.5
C35 C34 H34B 109.5
H34A C34 H34B 108.1
C44 C35 C36 120.1(7)
C44 C35 C34 119.7(7)
C36 C35 C34 120.2(7)
C37 C36 C35 121.3(7)
C37 C36 H36 119.4
C35 C36 H36 119.4
C36 C37 C38 119.7(7)
C36 C37 H37 120.1
C38 C37 H37 120.1
C39 C38 C37 122.3(7)
C39 C38 C43 118.4(7)
C37 C38 C43 119.1(7)
C40 C39 C38 121.0(7)
C40 C39 H39 119.5
C38 C39 H39 119.5
C39 C40 C41 119.8(7)
C39 C40 H40 120.1
C41 C40 H40 120.1
C42 C41 C40 121.1(7)
C42 C41 C45 120.0(7)
C40 C41 C45 118.7(6)
C41 C42 C43 119.9(7)
C41 C42 H42 120.1
C43 C42 H42 120.1
C42 C43 C44 121.2(7)
C42 C43 C38 119.6(6)
C44 C43 C38 119.1(6)
C35 C44 C43 120.5(7)
C35 C44 H44 119.7
C43 C44 H44 119.7
N13 C45 C41 110.2(5)
N13 C45 H45A 109.6
C41 C45 H45A 109.6
N13 C45 H45B 109.6
C41 C45 H45B 109.6
H45A C45 H45B 108.1
N13 C46 C47 105.7(6)
N13 C46 H46 127.2
C47 C46 H46 127.2
N15 C47 C46 106.5(6)
N15 C47 C48 117.4(6)
C46 C47 C48 136.1(7)
N16 C48 C49 123.7(6)
N16 C48 C47 112.0(6)
C49 C48 C47 124.3(6)
C50 C49 C48 118.2(7)
C50 C49 H49 120.9
C48 C49 H49 120.9
C49 C50 C51 119.0(7)
C49 C50 H50 120.5
C51 C50 H50 120.5
C52 C51 C50 120.3(7)
C52 C51 H51 119.8
C50 C51 H51 119.8
C51 C52 N16 121.1(7)
C51 C52 H52 119.4
N16 C52 H52 119.4
O3 C53 N17 129.8(11)
O3 C53 H53 115.1
N17 C53 H53 115.1
N17 C54 H54A 109.5
N17 C54 H54B 109.5
H54A C54 H54B 109.5
N17 C54 H54C 109.5
H54A C54 H54C 109.5
H54B C54 H54C 109.5
N17 C55 H55A 109.5
N17 C55 H55B 109.5
H55A C55 H55B 109.5
N17 C55 H55C 109.5
H55A C55 H55C 109.5
H55B C55 H55C 109.5
C58A N18A C57A 124.6(15)
C58A N18A C56A 119.7(16)
C57A N18A C56A 115.7(15)
O2 C56A N18A 130.5(14)
O2 C56A H56A 114.8
N18A C56A H56A 114.8
C58B N18B C56B 122(2)
C58B N18B C57B 124.4(17)
C56B N18B C57B 113.6(19)
O2 C56B N18B 130(2)
O2 C56B H56B 115.1
N18B C56B H56B 115.1
N18B C57B H57D 109.5
N18B C57B H57E 109.5
H57D C57B H57E 109.5
N18B C57B H57F 109.5
H57D C57B H57F 109.5
H57E C57B H57F 109.5
N18B C58B H58D 109.5
N18B C58B H58E 109.5
H58D C58B H58E 109.5
N18B C58B H58F 109.5
H58D C58B H58F 109.5
H58E C58B H58F 109.5
O4 C59 N19 124.7(8)
O4 C59 H59 117.7
N19 C59 H59 117.7
N19 C60 H60A 109.5
N19 C60 H60B 109.5
H60A C60 H60B 109.5
N19 C60 H60C 109.5
H60A C60 H60C 109.5
H60B C60 H60C 109.5
N19 C61 H61A 109.5
N19 C61 H61B 109.5
H61A C61 H61B 109.5
N19 C61 H61C 109.5
H61A C61 H61C 109.5
H61B C61 H61C 109.5
F6 P1 F5 90.8(5)
F6 P1 F4 178.3(5)
F5 P1 F4 90.9(4)
F6 P1 F2 91.8(4)
F5 P1 F2 89.3(3)
F4 P1 F2 88.7(3)
F6 P1 F3 91.7(5)
F5 P1 F3 177.4(4)
F4 P1 F3 86.7(4)
F2 P1 F3 89.7(3)
F6 P1 F1 91.6(4)
F5 P1 F1 91.5(3)
F4 P1 F1 87.9(3)
F2 P1 F1 176.5(3)
F3 P1 F1 89.4(3)
F12 P2 F7 89.7(3)
F12 P2 F10 90.2(2)
F7 P2 F10 89.9(2)
F12 P2 F11 179.4(3)
F7 P2 F11 89.8(2)
F10 P2 F11 90.0(2)
F12 P2 F9 90.3(2)
F7 P2 F9 179.9(3)
F10 P2 F9 90.2(2)
F11 P2 F9 90.2(2)
F12 P2 F8 89.5(2)
F7 P2 F8 90.4(2)
F10 P2 F8 179.6(3)
F11 P2 F8 90.3(2)
F9 P2 F8 89.5(2)
F13 P3 F14 94.0(4)
F13 P3 F18 90.7(3)
F14 P3 F18 89.6(3)
F13 P3 F17 90.5(3)
F14 P3 F17 91.2(3)
F18 P3 F17 178.5(4)
F13 P3 F15 177.4(4)
F14 P3 F15 88.5(3)
F18 P3 F15 88.9(3)
F17 P3 F15 89.9(3)
F13 P3 F16 90.2(4)
F14 P3 F16 175.7(4)
F18 P3 F16 91.3(4)
F17 P3 F16 87.8(3)
F15 P3 F16 87.3(3)
F22 P4 F23 89.9(2)
F22 P4 F24 90.9(2)
F23 P4 F24 179.2(3)
F22 P4 F19 90.1(2)
F23 P4 F19 90.4(2)
F24 P4 F19 89.8(2)
F22 P4 F21 90.3(2)
F23 P4 F21 89.9(2)
F24 P4 F21 89.8(2)
F19 P4 F21 179.4(3)
F22 P4 F20 179.7(3)
F23 P4 F20 90.0(2)
F24 P4 F20 89.2(2)
F19 P4 F20 89.6(2)
F21 P4 F20 90.0(2)
C62 N20 C63 121.2(6)
C62 N20 C64 122.9(7)
C63 N20 C64 115.8(7)
O5 C62 N20 126.9(8)
O5 C62 H62 116.6
N20 C62 H62 116.6
N20 C63 H63A 109.5
N20 C63 H63B 109.5
H63A C63 H63B 109.5
N20 C63 H63C 109.5
H63A C63 H63C 109.5
H63B C63 H63C 109.5
N20 C64 H64A 109.5
N20 C64 H64B 109.5
H64A C64 H64B 109.5
N20 C64 H64C 109.5
H64A C64 H64C 109.5
H64B C64 H64C 109.5
C65A O6 C65 58.2(11)
C65A N21 C65 55.5(14)
C65A N21 C66 63.7(14)
C65 N21 C66 119.1(11)
C65A N21 C67 170.9(12)
C65 N21 C67 121.6(12)
C66 N21 C67 119.0(11)
C65A N21 C66A 119.1(19)
C65 N21 C66A 63.6(14)
C66 N21 C66A 175.7(12)
C67 N21 C66A 58.9(13)
C65A N21 C67A 125(2)
C65 N21 C67A 169.6(14)
C66 N21 C67A 63.7(15)
C67 N21 C67A 55.5(13)
C66A N21 C67A 114.4(19)
O6 C65 N21 120.6(12)
O6 C65 H65 119.7
N21 C65 H65 119.7
N21 C66 H66A 109.5
N21 C66 H66B 109.5
N21 C66 H66C 109.5
N21 C67 H67A 109.5
N21 C67 H67B 109.5
N21 C67 H67C 109.5
O6 C65A N21 125(2)
O6 C65A H65A 117.6
N21 C65A H65A 117.6
N21 C66A H66D 109.5
N21 C66A H66E 109.5
H66D C66A H66E 109.5
N21 C66A H66F 109.5
H66D C66A H66F 109.5
H66E C66A H66F 109.5
N21 C67A H67D 109.5
N21 C67A H67E 109.5
H67D C67A H67E 109.5
N21 C67A H67F 109.5
H67D C67A H67F 109.5
H67E C67A H67F 109.5
C68 N22 C69 117.5(15)
C68 N22 C70 126.9(16)
C69 N22 C70 115.3(9)
O7 C68 N22 140(3)
O7 C68 H68 110.2
N22 C68 H68 110.2
N22 C69 H69A 109.5
N22 C69 H69B 109.5
H69A C69 H69B 109.5
N22 C69 H69C 109.5
H69A C69 H69C 109.5
H69B C69 H69C 109.5
N22 C70 H70A 109.5
N22 C70 H70B 109.5
H70A C70 H70B 109.5
N22 C70 H70C 109.5
H70A C70 H70C 109.5
H70B C70 H70C 109.5
C71 N23 C73 121.9(7)
C71 N23 C72 121.7(7)
C73 N23 C72 116.4(6)
O8 C71 N23 125.7(9)
O8 C71 H71 117.2
N23 C71 H71 117.2
N23 C72 H72A 109.5
N23 C72 H72B 109.5
H72A C72 H72B 109.5
N23 C72 H72C 109.5
H72A C72 H72C 109.5
H72B C72 H72C 109.5
N23 C73 H73A 109.5
N23 C73 H73B 109.5
H73A C73 H73B 109.5
N23 C73 H73C 109.5
H73A C73 H73C 109.5
H73B C73 H73C 109.5

loop_
_geom_bond_atom_site_label_1
_geom_bond_atom_site_label_2
_geom_bond_distance
Cu1 N10 2.014(5)
Cu1 N2 2.016(5)
Cu1 N9 2.027(6)
Cu1 N1 2.035(5)
Cu1 O1 2.252(5)
Cu1 O3 2.368(6)
Cu2 N15 1.983(5)
Cu2 N7 2.000(6)
Cu2 N16 2.039(5)
Cu2 N8 2.040(6)
Cu2 O2 2.259(5)
Cu2 O4 2.421(5)
O1 H1W 0.82(2)
O1 H2W 0.81(2)
O2 C56B 1.197(18)
O2 C56A 1.203(15)
O3 C53 1.208(14)
O4 C59 1.209(9)
N1 C1 1.334(8)
N1 C5 1.356(8)
N2 N3 1.318(7)
N2 C6 1.339(8)
N3 N4 1.331(7)
N4 C7 1.350(8)
N4 C8 1.456(8)
N5 C20 1.322(9)
N5 N6 1.334(7)
N5 C19 1.464(9)
N6 N7 1.316(7)
N7 C21 1.338(8)
N8 C26 1.357(8)
N8 C22 1.360(8)
N9 C31 1.337(8)
N9 C27 1.359(8)
N10 N11 1.317(7)
N10 C32 1.344(8)
N11 N12 1.324(7)
N12 C33 1.335(9)
N12 C34 1.478(9)
N13 C46 1.330(8)
N13 N14 1.335(7)
N13 C45 1.473(8)
N14 N15 1.333(7)
N15 C47 1.358(8)
N16 C48 1.344(8)
N16 C52 1.354(8)
N17 C55 1.331(12)
N17 C54 1.367(10)
N17 C53 1.412(13)
N19 C59 1.337(9)
N19 C60 1.415(10)
N19 C61 1.425(9)
C1 C2 1.358(9)
C1 H1A 0.9500
C2 C3 1.367(9)
C2 H2 0.9500
C3 C4 1.387(9)
C3 H3 0.9500
C4 C5 1.373(9)
C4 H4 0.9500
C5 C6 1.482(9)
C6 C7 1.370(9)
C7 H7 0.9500
C8 C9 1.499(9)
C8 H8A 0.9900
C8 H8B 0.9900
C9 C18 1.368(9)
C9 C10 1.396(9)
C10 C11 1.363(10)
C10 H10 0.9500
C11 C12 1.399(9)
C11 H11 0.9500
C12 C13 1.408(10)
C12 C17 1.441(10)
C13 C14 1.341(10)
C13 H13 0.9500
C14 C15 1.414(10)
C14 H14 0.9500
C15 C16 1.371(9)
C15 C19 1.516(9)
C16 C17 1.410(9)
C16 H16 0.9500
C17 C18 1.407(9)
C18 H18 0.9500
C19 H19A 0.9900
C19 H19B 0.9900
C20 C21 1.376(9)
C20 H20 0.9500
C21 C22 1.455(10)
C22 C23 1.370(10)
C23 C24 1.382(10)
C23 H23 0.9500
C24 C25 1.370(10)
C24 H24 0.9500
C25 C26 1.354(9)
C25 H25 0.9500
C26 H26 0.9500
C27 C28 1.364(9)
C27 H27 0.9500
C28 C29 1.377(10)
C28 H28 0.9500
C29 C30 1.385(10)
C29 H29 0.9500
C30 C31 1.373(9)
C30 H30 0.9500
C31 C32 1.464(10)
C32 C33 1.381(9)
C33 H33 0.9500
C34 C35 1.524(9)
C34 H34A 0.9900
C34 H34B 0.9900
C35 C44 1.374(9)
C35 C36 1.407(10)
C36 C37 1.376(10)
C36 H36 0.9500
C37 C38 1.420(10)
C37 H37 0.9500
C38 C39 1.405(10)
C38 C43 1.431(9)
C39 C40 1.373(10)
C39 H39 0.9500
C40 C41 1.413(9)
C40 H40 0.9500
C41 C42 1.361(9)
C41 C45 1.529(9)
C42 C43 1.414(9)
C42 H42 0.9500
C43 C44 1.416(9)
C44 H44 0.9500
C45 H45A 0.9900
C45 H45B 0.9900
C46 C47 1.371(9)
C46 H46 0.9500
C47 C48 1.488(9)
C48 C49 1.364(9)
C49 C50 1.354(9)
C49 H49 0.9500
C50 C51 1.394(9)
C50 H50 0.9500
C51 C52 1.346(9)
C51 H51 0.9500
C52 H52 0.9500
C53 H53 0.9500
C54 H54A 0.9800
C54 H54B 0.9800
C54 H54C 0.9800
C55 H55A 0.9800
C55 H55B 0.9800
C55 H55C 0.9800
N18A C58A 1.382(13)
N18A C57A 1.411(16)
N18A C56A 1.43(2)
C56A H56A 0.9500
C57A H57A 0.9800
C57A H57B 0.9800
C57A H57C 0.9800
C58A H58A 0.9800
C58A H58B 0.9800
C58A H58C 0.9800
N18B C58B 1.37(2)
N18B C56B 1.43(2)
N18B C57B 1.44(3)
C56B H56B 0.9500
C57B H57D 0.9800
C57B H57E 0.9800
C57B H57F 0.9800
C58B H58D 0.9800
C58B H58E 0.9800
C58B H58F 0.9800
C59 H59 0.9500
C60 H60A 0.9800
C60 H60B 0.9800
C60 H60C 0.9800
C61 H61A 0.9800
C61 H61B 0.9800
C61 H61C 0.9800
P1 F6 1.505(6)
P1 F5 1.547(6)
P1 F4 1.575(5)
P1 F2 1.576(5)
P1 F3 1.576(6)
P1 F1 1.596(5)
P2 F12 1.577(4)
P2 F7 1.584(4)
P2 F10 1.590(4)
P2 F11 1.594(4)
P2 F9 1.594(4)
P2 F8 1.598(4)
P3 F13 1.547(5)
P3 F14 1.569(6)
P3 F18 1.579(5)
P3 F17 1.593(5)
P3 F15 1.598(5)
P3 F16 1.599(6)
P4 F22 1.586(4)
P4 F23 1.587(4)
P4 F24 1.598(4)
P4 F19 1.599(4)
P4 F21 1.599(4)
P4 F20 1.611(4)
O5 C62 1.199(8)
N20 C62 1.332(9)
N20 C63 1.424(9)
N20 C64 1.447(9)
C62 H62 0.9500
C63 H63A 0.9800
C63 H63B 0.9800
C63 H63C 0.9800
C64 H64A 0.9800
C64 H64B 0.9800
C64 H64C 0.9800
O6 C65A 1.26(3)
O6 C65 1.277(14)
N21 C65A 1.31(2)
N21 C65 1.340(14)
N21 C66 1.437(14)
N21 C67 1.443(15)
N21 C66A 1.45(3)
N21 C67A 1.53(3)
C65 H65 0.9500
C66 H66A 0.9800
C66 H66B 0.9800
C66 H66C 0.9800
C67 H67A 0.9800
C67 H67B 0.9800
C67 H67C 0.9800
C65A H65A 0.9500
C66A H66D 0.9800
C66A H66E 0.9800
C66A H66F 0.9800
C67A H67D 0.9800
C67A H67E 0.9800
C67A H67F 0.9800
O7 C68 1.116(19)
N22 C68 1.254(15)
N22 C69 1.399(11)
N22 C70 1.423(11)
C68 H68 0.9500
C69 H69A 0.9800
C69 H69B 0.9800
C69 H69C 0.9800
C70 H70A 0.9800
C70 H70B 0.9800
C70 H70C 0.9800
O8 C71 1.210(9)
N23 C71 1.333(10)
N23 C73 1.450(9)
N23 C72 1.453(9)
C71 H71 0.9500
C72 H72A 0.9800
C72 H72B 0.9800
C72 H72C 0.9800
C73 H73A 0.9800
C73 H73B 0.9800
C73 H73C 0.9800

loop_
_geom_hbond_atom_site_label_D
_geom_hbond_atom_site_label_H
_geom_hbond_atom_site_label_A
_geom_hbond_distance_DH
_geom_hbond_distance_HA
_geom_hbond_distance_DA
_geom_hbond_angle_DHA
O1 H2W O6 0.81(2) 1.95(2) 2.761(7) 175(8)
O1 H1W O8 0.82(2) 1.88(3) 2.667(7) 162(8)

loop_
_geom_torsion_atom_site_label_1
_geom_torsion_atom_site_label_2
_geom_torsion_atom_site_label_3
_geom_torsion_atom_site_label_4
_geom_torsion
N15 Cu2 O2 C56B -18.4(17)
N7 Cu2 O2 C56B 162.1(17)
N16 Cu2 O2 C56B -99.4(17)
N8 Cu2 O2 C56B 80.8(17)
O4 Cu2 O2 C56B 169(9)
N15 Cu2 O2 C56A -108.7(12)
N7 Cu2 O2 C56A 71.8(12)
N16 Cu2 O2 C56A 170.3(12)
N8 Cu2 O2 C56A -9.6(12)
O4 Cu2 O2 C56A 79(9)
N10 Cu1 O3 C53 -76.1(9)
N2 Cu1 O3 C53 103.0(9)
N9 Cu1 O3 C53 4.2(9)
N1 Cu1 O3 C53 -175.0(9)
O1 Cu1 O3 C53 -141(3)
N15 Cu2 O4 C59 117.9(6)
N7 Cu2 O4 C59 -62.6(6)
N16 Cu2 O4 C59 -161.2(6)
N8 Cu2 O4 C59 18.8(6)
O2 Cu2 O4 C59 -69(9)
N10 Cu1 N1 C1 12.3(6)
N2 Cu1 N1 C1 -177.3(6)
N9 Cu1 N1 C1 90(3)
O1 Cu1 N1 C1 -79.3(5)
O3 Cu1 N1 C1 98.5(5)
N10 Cu1 N1 C5 -164.9(4)
N2 Cu1 N1 C5 5.5(4)
N9 Cu1 N1 C5 -88(3)
O1 Cu1 N1 C5 103.4(4)
O3 Cu1 N1 C5 -78.8(4)
N10 Cu1 N2 N3 -87.3(16)
N9 Cu1 N2 N3 -4.3(6)
N1 Cu1 N2 N3 -179.4(6)
O1 Cu1 N2 N3 90.4(6)
O3 Cu1 N2 N3 -93.3(6)
N10 Cu1 N2 C6 86.7(15)
N9 Cu1 N2 C6 169.7(4)
N1 Cu1 N2 C6 -5.4(4)
O1 Cu1 N2 C6 -95.6(4)
O3 Cu1 N2 C6 80.8(4)
C6 N2 N3 N4 0.5(7)
Cu1 N2 N3 N4 174.6(4)
N2 N3 N4 C7 -0.2(7)
N2 N3 N4 C8 179.8(5)
C20 N5 N6 N7 0.0(7)
C19 N5 N6 N7 -177.4(5)
N5 N6 N7 C21 0.4(7)
N5 N6 N7 Cu2 178.0(4)
N15 Cu2 N7 N6 85(3)
N16 Cu2 N7 N6 -2.3(6)
N8 Cu2 N7 N6 -177.4(6)
O2 Cu2 N7 N6 91.6(6)
O4 Cu2 N7 N6 -88.3(6)
N15 Cu2 N7 C21 -97(3)
N16 Cu2 N7 C21 175.3(4)
N8 Cu2 N7 C21 0.2(4)
O2 Cu2 N7 C21 -90.8(5)
O4 Cu2 N7 C21 89.3(4)
N15 Cu2 N8 C26 -6.1(6)
N7 Cu2 N8 C26 178.4(6)
N16 Cu2 N8 C26 88(3)
O2 Cu2 N8 C26 -93.5(6)
O4 Cu2 N8 C26 88.0(6)
N15 Cu2 N8 C22 175.0(4)
N7 Cu2 N8 C22 -0.4(4)
N16 Cu2 N8 C22 -91(3)
O2 Cu2 N8 C22 87.7(5)
O4 Cu2 N8 C22 -90.8(4)
N10 Cu1 N9 C31 3.5(5)
N2 Cu1 N9 C31 -166.9(5)
N1 Cu1 N9 C31 -75(3)
O1 Cu1 N9 C31 94.3(5)
O3 Cu1 N9 C31 -83.4(5)
N10 Cu1 N9 C27 -178.7(6)
N2 Cu1 N9 C27 10.9(6)
N1 Cu1 N9 C27 103(3)
O1 Cu1 N9 C27 -87.8(5)
O3 Cu1 N9 C27 94.5(5)
N2 Cu1 N10 N11 -97.0(15)
N9 Cu1 N10 N11 178.5(6)
N1 Cu1 N10 N11 -6.3(6)
O1 Cu1 N10 N11 85.3(6)
O3 Cu1 N10 N11 -91.1(6)
N2 Cu1 N10 C32 83.1(15)
N9 Cu1 N10 C32 -1.4(4)
N1 Cu1 N10 C32 173.8(4)
O1 Cu1 N10 C32 -94.6(4)
O3 Cu1 N10 C32 89.0(4)
C32 N10 N11 N12 1.0(7)
Cu1 N10 N11 N12 -178.9(4)
N10 N11 N12 C33 -1.2(7)
N10 N11 N12 C34 -177.2(5)
C46 N13 N14 N15 1.0(7)
C45 N13 N14 N15 177.8(5)
N13 N14 N15 C47 -0.2(7)
N13 N14 N15 Cu2 -170.1(4)
N7 Cu2 N15 N14 89(3)
N16 Cu2 N15 N14 176.5(6)
N8 Cu2 N15 N14 -8.4(6)
O2 Cu2 N15 N14 81.9(6)
O4 Cu2 N15 N14 -98.3(6)
N7 Cu2 N15 C47 -81(3)
N16 Cu2 N15 C47 6.7(4)
N8 Cu2 N15 C47 -178.2(4)
O2 Cu2 N15 C47 -87.9(5)
O4 Cu2 N15 C47 91.9(4)
N15 Cu2 N16 C48 -4.6(4)
N7 Cu2 N16 C48 170.8(4)
N8 Cu2 N16 C48 -100(3)
O2 Cu2 N16 C48 82.0(5)
O4 Cu2 N16 C48 -99.5(4)
N15 Cu2 N16 C52 174.0(5)
N7 Cu2 N16 C52 -10.5(5)
N8 Cu2 N16 C52 79(3)
O2 Cu2 N16 C52 -99.3(5)
O4 Cu2 N16 C52 79.1(5)
C5 N1 C1 C2 0.4(9)
Cu1 N1 C1 C2 -176.7(5)
N1 C1 C2 C3 0.5(10)
C1 C2 C3 C4 -0.9(10)
C2 C3 C4 C5 0.3(10)
C1 N1 C5 C4 -1.0(9)
Cu1 N1 C5 C4 176.5(5)
C1 N1 C5 C6 178.0(5)
Cu1 N1 C5 C6 -4.4(7)
C3 C4 C5 N1 0.6(10)
C3 C4 C5 C6 -178.3(6)
N3 N2 C6 C7 -0.6(7)
Cu1 N2 C6 C7 -176.2(4)
N3 N2 C6 C5 -179.7(5)
Cu1 N2 C6 C5 4.7(7)
N1 C5 C6 N2 -0.2(8)
C4 C5 C6 N2 178.8(6)
N1 C5 C6 C7 -179.0(7)
C4 C5 C6 C7 0.0(12)
N3 N4 C7 C6 -0.1(7)
C8 N4 C7 C6 179.9(6)
N2 C6 C7 N4 0.4(7)
C5 C6 C7 N4 179.3(7)
N3 N4 C8 C9 73.2(8)
C7 N4 C8 C9 -106.8(8)
N4 C8 C9 C18 58.5(8)
N4 C8 C9 C10 -120.5(7)
C18 C9 C10 C11 0.4(10)
C8 C9 C10 C11 179.4(6)
C9 C10 C11 C12 -1.4(11)
C10 C11 C12 C13 -177.3(7)
C10 C11 C12 C17 1.6(10)
C11 C12 C13 C14 177.4(7)
C17 C12 C13 C14 -1.5(11)
C12 C13 C14 C15 1.3(11)
C13 C14 C15 C16 0.0(10)
C13 C14 C15 C19 -179.9(6)
C14 C15 C16 C17 -1.0(10)
C19 C15 C16 C17 178.9(6)
C15 C16 C17 C18 -176.7(6)
C15 C16 C17 C12 0.6(10)
C11 C12 C17 C18 -1.0(10)
C13 C12 C17 C18 178.0(6)
C11 C12 C17 C16 -178.4(6)
C13 C12 C17 C16 0.6(10)
C10 C9 C18 C17 0.3(10)
C8 C9 C18 C17 -178.7(6)
C16 C17 C18 C9 177.4(6)
C12 C17 C18 C9 0.0(10)
C20 N5 C19 C15 116.6(8)
N6 N5 C19 C15 -66.4(8)
C16 C15 C19 N5 -54.8(9)
C14 C15 C19 N5 125.1(7)
N6 N5 C20 C21 -0.4(8)
C19 N5 C20 C21 176.8(6)
N6 N7 C21 C20 -0.6(7)
Cu2 N7 C21 C20 -178.9(4)
N6 N7 C21 C22 178.3(5)
Cu2 N7 C21 C22 0.1(8)
N5 C20 C21 N7 0.6(8)
N5 C20 C21 C22 -178.1(7)
C26 N8 C22 C23 -0.9(10)
Cu2 N8 C22 C23 178.0(6)
C26 N8 C22 C21 -178.4(6)
Cu2 N8 C22 C21 0.6(7)
N7 C21 C22 N8 -0.5(9)
C20 C21 C22 N8 178.2(7)
N7 C21 C22 C23 -177.8(7)
C20 C21 C22 C23 0.8(13)
N8 C22 C23 C24 1.2(12)
C21 C22 C23 C24 178.3(7)
C22 C23 C24 C25 -0.8(12)
C23 C24 C25 C26 0.2(12)
C24 C25 C26 N8 0.0(12)
C22 N8 C26 C25 0.3(10)
Cu2 N8 C26 C25 -178.4(5)
C31 N9 C27 C28 3.2(9)
Cu1 N9 C27 C28 -174.6(5)
N9 C27 C28 C29 -1.7(10)
C27 C28 C29 C30 -0.2(10)
C28 C29 C30 C31 0.4(10)
C27 N9 C31 C30 -3.0(9)
Cu1 N9 C31 C30 175.1(5)
C27 N9 C31 C32 177.4(5)
Cu1 N9 C31 C32 -4.5(7)
C29 C30 C31 N9 1.3(10)
C29 C30 C31 C32 -179.2(6)
N11 N10 C32 C33 -0.5(7)
Cu1 N10 C32 C33 179.5(4)
N11 N10 C32 C31 179.5(5)
Cu1 N10 C32 C31 -0.6(7)
N9 C31 C32 N10 3.4(9)
C30 C31 C32 N10 -176.2(6)
N9 C31 C32 C33 -176.7(7)
C30 C31 C32 C33 3.7(12)
N11 N12 C33 C32 0.9(7)
C34 N12 C33 C32 176.5(6)
N10 C32 C33 N12 -0.2(7)
C31 C32 C33 N12 179.8(7)
N11 N12 C34 C35 61.4(8)
C33 N12 C34 C35 -113.9(8)
N12 C34 C35 C44 75.3(8)
N12 C34 C35 C36 -102.3(8)
C44 C35 C36 C37 -1.7(10)
C34 C35 C36 C37 175.9(6)
C35 C36 C37 C38 0.3(11)
C36 C37 C38 C39 -175.8(7)
C36 C37 C38 C43 -0.1(10)
C37 C38 C39 C40 175.4(7)
C43 C38 C39 C40 -0.3(11)
C38 C39 C40 C41 1.0(11)
C39 C40 C41 C42 -0.5(10)
C39 C40 C41 C45 -177.3(6)
C40 C41 C42 C43 -0.7(10)
C45 C41 C42 C43 176.1(6)
C41 C42 C43 C44 -176.6(6)
C41 C42 C43 C38 1.3(10)
C39 C38 C43 C42 -0.9(10)
C37 C38 C43 C42 -176.7(6)
C39 C38 C43 C44 177.1(6)
C37 C38 C43 C44 1.3(10)
C36 C35 C44 C43 2.9(10)
C34 C35 C44 C43 -174.7(6)
C42 C43 C44 C35 175.3(6)
C38 C43 C44 C35 -2.7(10)
C46 N13 C45 C41 100.8(8)
N14 N13 C45 C41 -75.5(7)
C42 C41 C45 N13 -68.5(8)
C40 C41 C45 N13 108.4(7)
N14 N13 C46 C47 -1.4(7)
C45 N13 C46 C47 -177.9(6)
N14 N15 C47 C46 -0.6(7)
Cu2 N15 C47 C46 171.7(4)
N14 N15 C47 C48 179.7(5)
Cu2 N15 C47 C48 -8.0(7)
N13 C46 C47 N15 1.2(7)
N13 C46 C47 C48 -179.2(7)
C52 N16 C48 C49 2.3(9)
Cu2 N16 C48 C49 -178.9(5)
C52 N16 C48 C47 -177.1(5)
Cu2 N16 C48 C47 1.7(7)
N15 C47 C48 N16 4.1(8)
C46 C47 C48 N16 -175.4(7)
N15 C47 C48 C49 -175.2(6)
C46 C47 C48 C49 5.2(12)
N16 C48 C49 C50 -2.3(10)
C47 C48 C49 C50 177.0(6)
C48 C49 C50 C51 1.2(9)
C49 C50 C51 C52 -0.2(10)
C50 C51 C52 N16 0.2(10)
C48 N16 C52 C51 -1.2(9)
Cu2 N16 C52 C51 -179.8(5)
Cu1 O3 C53 N17 -115.9(11)
C55 N17 C53 O3 179.8(12)
C54 N17 C53 O3 2.8(18)
C56B O2 C56A N18A -8(2)
Cu2 O2 C56A N18A 118.2(17)
C58A N18A C56A O2 -179.7(18)
C57A N18A C56A O2 -2(3)
C56A O2 C56B N18B 0(2)
Cu2 O2 C56B N18B -123(2)
C58B N18B C56B O2 6(3)
C57B N18B C56B O2 -172(2)
Cu2 O4 C59 N19 99.2(8)
C60 N19 C59 O4 3.7(12)
C61 N19 C59 O4 177.0(8)
C63 N20 C62 O5 1.8(12)
C64 N20 C62 O5 178.6(8)
C65A O6 C65 N21 7.3(12)
C65A N21 C65 O6 -7.3(12)
C66 N21 C65 O6 -3.5(16)
C67 N21 C65 O6 -177.0(11)
C66A N21 C65 O6 172.6(17)
C67A N21 C65 O6 -106(9)
C65 O6 C65A N21 -7.9(13)
C65 N21 C65A O6 7.7(13)
C66 N21 C65A O6 -169(2)
C67 N21 C65A O6 82(11)
C66A N21 C65A O6 8(3)
C67A N21 C65A O6 175.1(18)
C69 N22 C68 O7 12(3)
C70 N22 C68 O7 -175(2)
C73 N23 C71 O8 -179.9(7)
C72 N23 C71 O8 -0.7(11)
